data_1553682
loop_
_publ_author_name
'Butler, Tristan'
'Wang, Fang'
'Sabat, Michal'
'Fraser, Cassandra L.'

_publ_section_title
;
 Controlling solid-state optical properties of stimuli responsive
 dimethylamino-substituted dibenzoylmethane materials
;
_journal_issue 9
_journal_name_full 'Materials Chemistry Frontiers'
_journal_page_first 1804
_journal_paper_doi 10.1039/C7QM00157F
_journal_volume 1
_journal_year 2017
_chemical_formula_sum 'C17 H16 I N O2'
_chemical_formula_weight 393.21
_space_group_crystal_system orthorhombic
_space_group_IT_number 19
_space_group_name_Hall 'P 2ac 2ab'
_space_group_name_H-M_alt 'P 21 21 21'
_atom_sites_solution_hydrogens mixed
_audit_creation_method SHELXL-2014/7
_audit_update_record
;
2017-04-05 deposited with the CCDC.
2017-04-28 downloaded from the CCDC.
;
_cell_angle_alpha 90
_cell_angle_beta 90
_cell_angle_gamma 90
_cell_formula_units_Z 4
_cell_length_a 6.1493(13)
_cell_length_b 12.443(3)
_cell_length_c 19.762(4)
_cell_measurement_reflns_used 9884
_cell_measurement_temperature 153(2)
_cell_measurement_theta_max 37.12
_cell_measurement_theta_min 3.50
_cell_volume 1512.1(6)
_computing_cell_refinement 'Bruker SAINT'
_computing_data_collection 'Bruker APEX2'
_computing_data_reduction 'Bruker SAINT'
_computing_molecular_graphics 'Bruker SHELXTL'
_computing_publication_material 'Bruker SHELXTL'
_computing_structure_refinement 'SHELXL-2014/7 (Sheldrick, 2014)'
_computing_structure_solution 'SHELXS-97 (Sheldrick 2008)'
_diffrn_ambient_temperature 153(2)
_diffrn_measured_fraction_theta_full 0.998
_diffrn_measured_fraction_theta_max 0.971
_diffrn_measurement_device_type 'Bruker APEX-II CCD'
_diffrn_measurement_method '\f and \w scans'
_diffrn_radiation_type MoK\a
_diffrn_radiation_wavelength 0.71073
_diffrn_reflns_av_R_equivalents 0.0283
_diffrn_reflns_av_unetI/netI 0.0203
_diffrn_reflns_Laue_measured_fraction_full 0.998
_diffrn_reflns_Laue_measured_fraction_max 0.971
_diffrn_reflns_limit_h_max 10
_diffrn_reflns_limit_h_min -10
_diffrn_reflns_limit_k_max 20
_diffrn_reflns_limit_k_min -21
_diffrn_reflns_limit_l_max 31
_diffrn_reflns_limit_l_min -32
_diffrn_reflns_number 36634
_diffrn_reflns_point_group_measured_fraction_full 0.997
_diffrn_reflns_point_group_measured_fraction_max 0.952
_diffrn_reflns_theta_full 25.242
_diffrn_reflns_theta_max 37.171
_diffrn_reflns_theta_min 3.274
_exptl_absorpt_coefficient_mu 2.122
_exptl_absorpt_correction_T_max 0.7473
_exptl_absorpt_correction_T_min 0.6085
_exptl_absorpt_correction_type empirical
_exptl_absorpt_process_details 'Bruker SADABS'
_exptl_crystal_colour yellow
_exptl_crystal_density_diffrn 1.727
_exptl_crystal_density_meas ?
_exptl_crystal_density_method 'not measured'
_exptl_crystal_description block
_exptl_crystal_F_000 776
_exptl_crystal_size_max 0.450
_exptl_crystal_size_mid 0.400
_exptl_crystal_size_min 0.380
_refine_diff_density_max 0.432
_refine_diff_density_min -0.642
_refine_diff_density_rms 0.076
_refine_ls_abs_structure_details
; 
 Flack x determined using 3083 quotients [(I+)-(I-)]/[(I+)+(I-)] 
 (Parsons, Flack and Wagner, Acta Cryst. B69 (2013) 249-259). 
;
_refine_ls_abs_structure_Flack 0.019(3)
_refine_ls_extinction_coef 0.0120(6)
_refine_ls_extinction_expression Fc^*^=kFc[1+0.001xFc^2^\l^3^/sin(2\q)]^-1/4^
_refine_ls_extinction_method 'SHELXL-2014/7 (Sheldrick 2014'
_refine_ls_goodness_of_fit_ref 1.827
_refine_ls_hydrogen_treatment mixed
_refine_ls_matrix_type full
_refine_ls_number_parameters 197
_refine_ls_number_reflns 7423
_refine_ls_number_restraints 0
_refine_ls_restrained_S_all 1.827
_refine_ls_R_factor_all 0.0167
_refine_ls_R_factor_gt 0.0165
_refine_ls_shift/su_max 0.001
_refine_ls_shift/su_mean 0.000
_refine_ls_structure_factor_coef Fsqd
_refine_ls_weighting_details 'w=1/[\s^2^(Fo^2^)] where P=(Fo^2^+2Fc^2^)/3'
_refine_ls_weighting_scheme calc
_refine_ls_wR_factor_gt 0.0426
_refine_ls_wR_factor_ref 0.0427
_reflns_Friedel_coverage 0.743
_reflns_Friedel_fraction_full 0.996
_reflns_Friedel_fraction_max 0.928
_reflns_number_gt 7350
_reflns_number_total 7423
_reflns_threshold_expression 'I > 2\s(I)'
_cod_data_source_file c7qm00157f2.cif
_cod_data_source_block C17H16NO2I
_cod_depositor_comments
;
The following automatic conversions were performed:

data item '_exptl_crystal_density_meas' value 'not measured' was
changed to '?' -- the value is perceived as not measured.

Automatic conversion script
Id: cif_fix_values 6909 2019-04-08 15:41:33Z antanas 
;
_cod_database_code 1553682
_shelx_shelxl_version_number 2014/7
_shelx_space_group_comment
; 
The symmetry employed for this shelxl refinement is uniquely defined 
by the following loop, which should always be used as a source of 
symmetry information in preference to the above space-group names. 
They are only intended as comments. 
;
_shelx_estimated_absorpt_t_min 0.449
_shelx_estimated_absorpt_t_max 0.499

loop_
_space_group_symop_operation_xyz
'x, y, z'
'-x+1/2, -y, z+1/2'
'-x, y+1/2, -z+1/2'
'x+1/2, -y+1/2, -z'

loop_
_atom_site_label
_atom_site_type_symbol
_atom_site_fract_x
_atom_site_fract_y
_atom_site_fract_z
_atom_site_U_iso_or_equiv
_atom_site_adp_type
_atom_site_occupancy
_atom_site_site_symmetry_order
_atom_site_calc_flag
_atom_site_refinement_flags_posn
_atom_site_refinement_flags_adp
I1 I 0.21908(2) 0.82944(2) 0.33772(2) 0.02295(3) Uani 1 1 d . .
O1 O 0.98129(18) 0.51813(9) 0.51426(6) 0.0246(2) Uani 1 1 d . .
O2 O 1.0305(2) 0.35996(9) 0.58497(7) 0.0271(2) Uani 1 1 d . .
N1 N 0.5161(2) -0.00645(10) 0.74147(7) 0.0238(2) Uani 1 1 d . .
C1 C 0.7784(2) 0.49336(10) 0.50679(6) 0.01869(19) Uani 1 1 d . .
C2 C 0.6911(2) 0.40095(10) 0.53718(7) 0.0188(2) Uani 1 1 d . .
H00K H 0.5431 0.3821 0.5301 0.023 Uiso 1 1 calc R U
C3 C 0.8258(2) 0.33652(11) 0.57829(7) 0.0189(2) Uani 1 1 d . .
C4 C 0.7432(2) 0.24486(10) 0.61733(7) 0.0175(2) Uani 1 1 d . .
C5 C 0.8712(2) 0.20222(11) 0.66948(7) 0.0198(2) Uani 1 1 d . .
H009 H 1.0125 0.2307 0.6770 0.024 Uiso 1 1 calc R U
C6 C 0.7975(3) 0.12010(10) 0.71022(7) 0.0204(2) Uani 1 1 d . .
H00G H 0.8874 0.0939 0.7457 0.024 Uiso 1 1 calc R U
C7 C 0.5898(2) 0.07436(10) 0.69992(7) 0.0174(2) Uani 1 1 d . .
C8 C 0.4614(2) 0.11637(10) 0.64688(7) 0.0193(2) Uani 1 1 d . .
H00H H 0.3217 0.0868 0.6384 0.023 Uiso 1 1 calc R U
C9 C 0.5364(2) 0.19987(10) 0.60723(7) 0.0192(2) Uani 1 1 d . .
H00J H 0.4460 0.2275 0.5723 0.023 Uiso 1 1 calc R U
C10 C 0.6630(3) -0.05624(14) 0.78974(9) 0.0303(3) Uani 1 1 d . .
H00F H 0.7870 -0.0875 0.7656 0.045 Uiso 1 1 calc R U
H00I H 0.5860 -0.1129 0.8144 0.045 Uiso 1 1 calc R U
H00L H 0.7152 -0.0019 0.8218 0.045 Uiso 1 1 calc R U
C11 C 0.3181(3) -0.06553(12) 0.72537(9) 0.0260(3) Uani 1 1 d . .
H00A H 0.2036 -0.0149 0.7123 0.039 Uiso 1 1 calc R U
H00B H 0.2710 -0.1064 0.7651 0.039 Uiso 1 1 calc R U
H00C H 0.3465 -0.1150 0.6878 0.039 Uiso 1 1 calc R U
C12 C 0.6455(2) 0.56954(10) 0.46642(7) 0.0174(2) Uani 1 1 d . .
C13 C 0.4393(2) 0.54300(11) 0.44241(8) 0.0202(2) Uani 1 1 d . .
H00D H 0.3806 0.4739 0.4516 0.024 Uiso 1 1 calc R U
C14 C 0.3186(2) 0.61673(11) 0.40517(8) 0.0211(2) Uani 1 1 d . .
H00E H 0.1783 0.5982 0.3888 0.025 Uiso 1 1 calc R U
C15 C 0.4054(2) 0.71796(10) 0.39209(7) 0.0185(2) Uani 1 1 d . .
C16 C 0.6127(2) 0.74561(11) 0.41495(7) 0.0202(2) Uani 1 1 d . .
H006 H 0.6714 0.8145 0.4052 0.024 Uiso 1 1 calc R U
C17 C 0.7319(2) 0.67176(10) 0.45191(7) 0.0195(2) Uani 1 1 d . .
H008 H 0.8730 0.6902 0.4676 0.023 Uiso 1 1 calc R U
H1O H 1.060(7) 0.466(3) 0.540(2) 0.093(12) Uiso 1 1 d . .

loop_
_atom_site_aniso_label
_atom_site_aniso_U_11
_atom_site_aniso_U_22
_atom_site_aniso_U_33
_atom_site_aniso_U_23
_atom_site_aniso_U_13
_atom_site_aniso_U_12
I1 0.02175(4) 0.02357(4) 0.02351(4) 0.00563(3) -0.00023(3) 0.00235(3)
O1 0.0173(4) 0.0248(4) 0.0316(5) 0.0060(4) -0.0018(4) -0.0031(4)
O2 0.0182(5) 0.0274(5) 0.0358(6) 0.0084(4) -0.0050(4) -0.0026(4)
N1 0.0220(5) 0.0257(5) 0.0236(6) 0.0078(5) -0.0015(4) -0.0023(5)
C1 0.0181(5) 0.0195(5) 0.0185(5) -0.0005(4) 0.0008(5) 0.0009(5)
C2 0.0175(6) 0.0179(5) 0.0211(5) 0.0019(4) -0.0019(4) -0.0006(4)
C3 0.0184(5) 0.0183(5) 0.0201(5) -0.0006(4) -0.0009(4) -0.0006(4)
C4 0.0180(6) 0.0157(4) 0.0190(5) -0.0008(4) -0.0013(4) 0.0008(4)
C5 0.0167(5) 0.0191(5) 0.0236(6) -0.0003(4) -0.0040(5) 0.0006(4)
C6 0.0193(6) 0.0198(5) 0.0219(5) 0.0030(4) -0.0040(5) 0.0010(5)
C7 0.0179(5) 0.0173(5) 0.0170(5) -0.0004(4) 0.0003(4) 0.0021(4)
C8 0.0180(5) 0.0192(5) 0.0206(6) 0.0002(4) -0.0035(4) -0.0012(4)
C9 0.0191(5) 0.0187(5) 0.0197(5) 0.0009(4) -0.0046(4) -0.0004(4)
C10 0.0287(7) 0.0301(7) 0.0322(8) 0.0124(6) -0.0029(6) 0.0017(6)
C11 0.0256(8) 0.0227(6) 0.0296(7) 0.0017(5) 0.0007(6) -0.0034(5)
C12 0.0177(5) 0.0171(5) 0.0174(5) 0.0003(4) 0.0012(4) -0.0005(4)
C13 0.0186(6) 0.0179(5) 0.0241(6) 0.0021(4) -0.0010(5) -0.0027(4)
C14 0.0180(6) 0.0209(5) 0.0244(6) 0.0021(4) -0.0026(4) -0.0022(4)
C15 0.0190(5) 0.0181(5) 0.0184(5) 0.0010(4) 0.0013(4) 0.0005(4)
C16 0.0197(6) 0.0180(5) 0.0228(6) 0.0012(4) 0.0003(5) -0.0020(4)
C17 0.0177(5) 0.0186(4) 0.0222(5) 0.0000(4) -0.0004(4) -0.0023(5)

loop_
_atom_type_symbol
_atom_type_description
_atom_type_scat_dispersion_real
_atom_type_scat_dispersion_imag
_atom_type_scat_source
C C 0.0033 0.0016 'International Tables Vol C Tables 4.2.6.8 and 6.1.1.4'
H H 0.0000 0.0000 'International Tables Vol C Tables 4.2.6.8 and 6.1.1.4'
N N 0.0061 0.0033 'International Tables Vol C Tables 4.2.6.8 and 6.1.1.4'
O O 0.0106 0.0060 'International Tables Vol C Tables 4.2.6.8 and 6.1.1.4'
I I -0.4742 1.8119 'International Tables Vol C Tables 4.2.6.8 and 6.1.1.4'

loop_
_geom_angle_atom_site_label_1
_geom_angle_atom_site_label_2
_geom_angle_atom_site_label_3
_geom_angle
C1 O1 H1O 113(2)
C3 O2 H1O 103.8(15)
C7 N1 C10 119.93(14)
C7 N1 C11 120.92(13)
C10 N1 C11 116.61(12)
O1 C1 C2 121.03(13)
O1 C1 C12 116.13(12)
C2 C1 C12 122.82(13)
C1 C2 C3 119.14(13)
C1 C2 H00K 120.4
C3 C2 H00K 120.4
O2 C3 C2 120.01(12)
O2 C3 C4 117.16(12)
C2 C3 C4 122.76(12)
C5 C4 C9 117.53(12)
C5 C4 C3 119.12(12)
C9 C4 C3 123.28(12)
C6 C5 C4 121.75(13)
C6 C5 H009 119.1
C4 C5 H009 119.1
C5 C6 C7 120.79(13)
C5 C6 H00G 119.6
C7 C6 H00G 119.6
N1 C7 C8 121.97(13)
N1 C7 C6 120.44(13)
C8 C7 C6 117.58(12)
C9 C8 C7 120.87(13)
C9 C8 H00H 119.6
C7 C8 H00H 119.6
C8 C9 C4 121.47(13)
C8 C9 H00J 119.3
C4 C9 H00J 119.3
N1 C10 H00F 109.5
N1 C10 H00I 109.5
H00F C10 H00I 109.5
N1 C10 H00L 109.5
H00F C10 H00L 109.5
H00I C10 H00L 109.5
N1 C11 H00A 109.5
N1 C11 H00B 109.5
H00A C11 H00B 109.5
N1 C11 H00C 109.5
H00A C11 H00C 109.5
H00B C11 H00C 109.5
C13 C12 C17 119.21(12)
C13 C12 C1 122.20(12)
C17 C12 C1 118.59(13)
C14 C13 C12 120.62(12)
C14 C13 H00D 119.7
C12 C13 H00D 119.7
C13 C14 C15 119.39(13)
C13 C14 H00E 120.3
C15 C14 H00E 120.3
C14 C15 C16 120.86(13)
C14 C15 I1 118.99(11)
C16 C15 I1 120.15(10)
C17 C16 C15 119.41(12)
C17 C16 H006 120.3
C15 C16 H006 120.3
C16 C17 C12 120.50(13)
C16 C17 H008 119.7
C12 C17 H008 119.7

loop_
_geom_bond_atom_site_label_1
_geom_bond_atom_site_label_2
_geom_bond_distance
I1 C15 2.0955(14)
O1 C1 1.2934(18)
O1 H1O 0.96(4)
O2 C3 1.2984(18)
O2 H1O 1.60(4)
N1 C7 1.3751(18)
N1 C10 1.453(2)
N1 C11 1.457(2)
C1 C2 1.4041(18)
C1 C12 1.4845(19)
C2 C3 1.4106(18)
C2 H00K 0.9500
C3 C4 1.4676(18)
C4 C5 1.4010(19)
C4 C9 1.4039(19)
C5 C6 1.377(2)
C5 H009 0.9500
C6 C7 1.413(2)
C6 H00G 0.9500
C7 C8 1.4124(19)
C8 C9 1.381(2)
C8 H00H 0.9500
C9 H00J 0.9500
C10 H00F 0.9800
C10 H00I 0.9800
C10 H00L 0.9800
C11 H00A 0.9800
C11 H00B 0.9800
C11 H00C 0.9800
C12 C13 1.393(2)
C12 C17 1.4080(18)
C13 C14 1.391(2)
C13 H00D 0.9500
C14 C15 1.3922(19)
C14 H00E 0.9500
C15 C16 1.395(2)
C16 C17 1.3838(19)
C16 H006 0.9500
C17 H008 0.9500
